data_4341673
loop_
_publ_author_name
'Kessler, Julie A.'
'Iluc, Vlad M.'

_publ_section_title
;
 Ag(I) and Tl(I) Precursors as Transfer Agents of a Pyrrole-Based Pincer
 Ligand to Late Transition Metals.
;
_journal_name_full 'Inorganic chemistry'
_journal_page_first 141111134546005
_journal_paper_doi 10.1021/ic501600s
_journal_year 2014
_chemical_formula_sum 'C36 H68 Ag2 N2 P4'
_chemical_formula_weight 868.54
_chemical_name_systematic
; 
 ? 
;
_space_group_IT_number 19
_symmetry_cell_setting orthorhombic
_symmetry_space_group_name_Hall 'P 2ac 2ab'
_symmetry_space_group_name_H-M 'P 21 21 21'
_atom_sites_solution_hydrogens geom
_atom_sites_solution_primary direct
_atom_sites_solution_secondary difmap
_audit_creation_method SHELXL-97
_cell_angle_alpha 90.00
_cell_angle_beta 90.00
_cell_angle_gamma 90.00
_cell_formula_units_Z 4
_cell_length_a 11.6741(8)
_cell_length_b 12.4087(8)
_cell_length_c 28.6835(18)
_cell_measurement_temperature 120(2)
_cell_volume 4155.1(5)
_computing_structure_refinement 'SHELXL-97 (Sheldrick, 1997)'
_computing_structure_solution 'SHELXS-97 (Sheldrick, 1990)'
_diffrn_ambient_temperature 120(2)
_diffrn_measured_fraction_theta_full 0.996
_diffrn_measured_fraction_theta_max 0.997
_diffrn_radiation_monochromator graphite
_diffrn_radiation_source 'fine-focus sealed tube'
_diffrn_radiation_type MoK\a
_diffrn_radiation_wavelength 0.71073
_diffrn_reflns_av_R_equivalents 0.0903
_diffrn_reflns_av_sigmaI/netI 0.0493
_diffrn_reflns_limit_h_max 14
_diffrn_reflns_limit_h_min -14
_diffrn_reflns_limit_k_max 15
_diffrn_reflns_limit_k_min -15
_diffrn_reflns_limit_l_max 35
_diffrn_reflns_limit_l_min -35
_diffrn_reflns_number 69422
_diffrn_reflns_theta_full 25.00
_diffrn_reflns_theta_max 26.00
_diffrn_reflns_theta_min 1.79
_exptl_absorpt_coefficient_mu 1.122
_exptl_absorpt_correction_T_max 0.7454
_exptl_absorpt_correction_T_min 0.6688
_exptl_absorpt_correction_type multi-scan
_exptl_absorpt_process_details 'Bruker AXS area detector scaling and absorption correction'
_exptl_crystal_density_diffrn 1.388
_exptl_crystal_density_method 'not measured'
_exptl_crystal_F_000 1808
_exptl_crystal_size_max 0.081
_exptl_crystal_size_mid 0.062
_exptl_crystal_size_min 0.043
_refine_diff_density_max 0.864
_refine_diff_density_min -0.808
_refine_diff_density_rms 0.084
_refine_ls_abs_structure_details 'Flack H D (1983), Acta Cryst. A39, 876-881'
_refine_ls_abs_structure_Flack 0.01(3)
_refine_ls_extinction_method none
_refine_ls_goodness_of_fit_ref 1.061
_refine_ls_hydrogen_treatment constr
_refine_ls_matrix_type full
_refine_ls_number_parameters 413
_refine_ls_number_reflns 8147
_refine_ls_number_restraints 0
_refine_ls_restrained_S_all 1.061
_refine_ls_R_factor_all 0.0487
_refine_ls_R_factor_gt 0.0378
_refine_ls_shift/su_max 0.001
_refine_ls_shift/su_mean 0.000
_refine_ls_structure_factor_coef Fsqd
_refine_ls_weighting_details 'calc w=1/[\s^2^(Fo^2^)+(0.0317P)^2^+1.7912P] where P=(Fo^2^+2Fc^2^)/3'
_refine_ls_weighting_scheme calc
_refine_ls_wR_factor_gt 0.0730
_refine_ls_wR_factor_ref 0.0768
_reflns_number_gt 7116
_reflns_number_total 8147
_reflns_threshold_expression >2sigma(I)
_cod_data_source_file ic501600s_si_002.cif
_cod_data_source_block jk1_182
_cod_original_sg_symbol_H-M P2(1)2(1)2(1)
_cod_database_code 4341673

loop_
_symmetry_equiv_pos_as_xyz
'x, y, z'
'-x+1/2, -y, z+1/2'
'-x, y+1/2, -z+1/2'
'x+1/2, -y+1/2, -z'

loop_
_atom_site_label
_atom_site_type_symbol
_atom_site_fract_x
_atom_site_fract_y
_atom_site_fract_z
_atom_site_U_iso_or_equiv
_atom_site_adp_type
_atom_site_occupancy
_atom_site_symmetry_multiplicity
_atom_site_calc_flag
_atom_site_refinement_flags
Ag1 Ag 0.23533(3) 0.63506(3) 0.142086(11) 0.02476(9) Uani 1 1 d .
N1 N 0.2337(3) 0.5466(3) 0.20827(12) 0.0233(8) Uani 1 1 d .
Ag2 Ag 0.21358(3) 0.39113(3) 0.110115(12) 0.02710(9) Uani 1 1 d .
N2 N 0.2761(4) 0.4838(3) 0.04936(13) 0.0306(9) Uani 1 1 d .
P11 P 0.42010(11) 0.70835(10) 0.18068(4) 0.0270(3) Uani 1 1 d .
C11 C 0.4310(4) 0.6096(4) 0.22747(17) 0.0337(12) Uani 1 1 d .
H11A H 0.4811 0.5498 0.2172 0.040 Uiso 1 1 calc R
H11B H 0.4672 0.6439 0.2549 0.040 Uiso 1 1 calc R
P12 P 0.07169(10) 0.35198(10) 0.16719(4) 0.0231(3) Uani 1 1 d .
C12 C 0.0391(4) 0.4688(4) 0.20436(16) 0.0238(10) Uani 1 1 d .
H12A H 0.0125 0.5295 0.1847 0.029 Uiso 1 1 calc R
H12B H -0.0233 0.4500 0.2263 0.029 Uiso 1 1 calc R
C21 C 0.4614(4) 0.3818(4) 0.05102(17) 0.0359(12) Uani 1 1 d .
H21A H 0.5081 0.4266 0.0723 0.043 Uiso 1 1 calc R
H21B H 0.5131 0.3486 0.0277 0.043 Uiso 1 1 calc R
P21 P 0.38760(11) 0.27657(11) 0.08407(5) 0.0303(3) Uani 1 1 d .
C16 C 0.1426(4) 0.5022(4) 0.23111(16) 0.0229(11) Uani 1 1 d .
C15 C 0.1654(4) 0.4940(4) 0.27828(18) 0.0309(12) Uani 1 1 d .
H15 H 0.1157 0.4670 0.3018 0.037 Uiso 1 1 calc R
C14 C 0.2760(5) 0.5334(4) 0.28434(16) 0.0349(12) Uani 1 1 d .
H14 H 0.3163 0.5379 0.3130 0.042 Uiso 1 1 calc R
C13 C 0.3166(4) 0.5647(4) 0.24142(17) 0.0310(12) Uani 1 1 d .
P22 P 0.14041(10) 0.70334(10) 0.07546(4) 0.0230(3) Uani 1 1 d .
C22 C 0.1063(4) 0.5964(4) 0.03241(16) 0.0319(12) Uani 1 1 d .
H22A H 0.0527 0.5439 0.0465 0.038 Uiso 1 1 calc R
H22B H 0.0685 0.6288 0.0049 0.038 Uiso 1 1 calc R
C23 C 0.3732(5) 0.4513(4) 0.02661(18) 0.0341(13) Uani 1 1 d .
C26 C 0.2121(5) 0.5401(4) 0.01757(16) 0.0314(12) Uani 1 1 d .
C25 C 0.2696(5) 0.5424(4) -0.02455(17) 0.0382(13) Uani 1 1 d .
H25 H 0.2443 0.5768 -0.0523 0.046 Uiso 1 1 calc R
C24 C 0.3717(5) 0.4850(4) -0.01904(19) 0.0395(14) Uani 1 1 d .
H24 H 0.4285 0.4720 -0.0421 0.047 Uiso 1 1 calc R
C31 C 0.4000(4) 0.8371(4) 0.21119(17) 0.0307(12) Uani 1 1 d .
H31 H 0.4614 0.8451 0.2352 0.037 Uiso 1 1 calc R
C32 C 0.5684(4) 0.7151(4) 0.15793(17) 0.0328(12) Uani 1 1 d .
H32 H 0.5720 0.7780 0.1362 0.039 Uiso 1 1 calc R
C33 C 0.2832(5) 0.8394(4) 0.23545(18) 0.0425(13) Uani 1 1 d .
H33A H 0.2224 0.8307 0.2122 0.064 Uiso 1 1 calc R
H33B H 0.2734 0.9084 0.2515 0.064 Uiso 1 1 calc R
H33C H 0.2789 0.7805 0.2581 0.064 Uiso 1 1 calc R
C34 C 0.4087(5) 0.9306(4) 0.1768(2) 0.0442(14) Uani 1 1 d .
H34A H 0.4861 0.9329 0.1636 0.066 Uiso 1 1 calc R
H34B H 0.3928 0.9984 0.1931 0.066 Uiso 1 1 calc R
H34C H 0.3528 0.9205 0.1517 0.066 Uiso 1 1 calc R
C35 C 0.5924(5) 0.6149(5) 0.12929(19) 0.0492(15) Uani 1 1 d .
H35A H 0.5337 0.6073 0.1051 0.074 Uiso 1 1 calc R
H35B H 0.5913 0.5515 0.1496 0.074 Uiso 1 1 calc R
H35C H 0.6679 0.6213 0.1146 0.074 Uiso 1 1 calc R
C36 C 0.6593(4) 0.7336(5) 0.19539(19) 0.0454(14) Uani 1 1 d .
H36A H 0.7341 0.7444 0.1806 0.068 Uiso 1 1 calc R
H36B H 0.6628 0.6707 0.2160 0.068 Uiso 1 1 calc R
H36C H 0.6394 0.7976 0.2137 0.068 Uiso 1 1 calc R
C42 C -0.0699(4) 0.3065(4) 0.14618(18) 0.0331(12) Uani 1 1 d .
H42 H -0.1154 0.2803 0.1735 0.040 Uiso 1 1 calc R
C43 C -0.1338(5) 0.3984(5) 0.1237(2) 0.0574(18) Uani 1 1 d .
H43A H -0.0870 0.4291 0.0986 0.086 Uiso 1 1 calc R
H43B H -0.1496 0.4541 0.1470 0.086 Uiso 1 1 calc R
H43C H -0.2062 0.3718 0.1107 0.086 Uiso 1 1 calc R
C44 C -0.0576(5) 0.2146(5) 0.1115(2) 0.0637(19) Uani 1 1 d .
H44A H -0.1336 0.1924 0.1007 0.095 Uiso 1 1 calc R
H44B H -0.0196 0.1535 0.1267 0.095 Uiso 1 1 calc R
H44C H -0.0116 0.2387 0.0849 0.095 Uiso 1 1 calc R
C45 C 0.1651(6) 0.1494(4) 0.1890(2) 0.0570(17) Uani 1 1 d .
H45A H 0.1001 0.1044 0.1796 0.086 Uiso 1 1 calc R
H45B H 0.2117 0.1104 0.2118 0.086 Uiso 1 1 calc R
H45C H 0.2118 0.1665 0.1616 0.086 Uiso 1 1 calc R
C46 C 0.0354(5) 0.2295(4) 0.24909(18) 0.0418(14) Uani 1 1 d .
H46A H 0.0141 0.2970 0.2645 0.063 Uiso 1 1 calc R
H46B H 0.0698 0.1804 0.2719 0.063 Uiso 1 1 calc R
H46C H -0.0332 0.1960 0.2357 0.063 Uiso 1 1 calc R
C51 C 0.3569(6) 0.1743(5) 0.0385(2) 0.0523(17) Uani 1 1 d .
H51 H 0.4255 0.1675 0.0178 0.063 Uiso 1 1 calc R
C52 C 0.5022(5) 0.2137(5) 0.11963(19) 0.0417(14) Uani 1 1 d .
H52 H 0.4684 0.1484 0.1347 0.050 Uiso 1 1 calc R
C53 C 0.2558(6) 0.2112(6) 0.0093(2) 0.071(2) Uani 1 1 d .
H53A H 0.2717 0.2828 -0.0035 0.106 Uiso 1 1 calc R
H53B H 0.1870 0.2144 0.0288 0.106 Uiso 1 1 calc R
H53C H 0.2433 0.1601 -0.0163 0.106 Uiso 1 1 calc R
C54 C 0.3324(8) 0.0690(6) 0.0590(3) 0.090(3) Uani 1 1 d .
H54A H 0.2640 0.0741 0.0787 0.107 Uiso 1 1 calc R
H54B H 0.3977 0.0458 0.0779 0.107 Uiso 1 1 calc R
H54C H 0.3190 0.0164 0.0341 0.107 Uiso 1 1 calc R
C55 C 0.6052(5) 0.1776(6) 0.0931(2) 0.069(2) Uani 1 1 d .
H55A H 0.5811 0.1326 0.0667 0.103 Uiso 1 1 calc R
H55B H 0.6553 0.1357 0.1136 0.103 Uiso 1 1 calc R
H55C H 0.6467 0.2407 0.0814 0.103 Uiso 1 1 calc R
C56 C 0.5349(6) 0.2920(6) 0.1587(2) 0.0640(19) Uani 1 1 d .
H56A H 0.5611 0.3601 0.1451 0.096 Uiso 1 1 calc R
H56B H 0.5966 0.2605 0.1775 0.096 Uiso 1 1 calc R
H56C H 0.4681 0.3053 0.1786 0.096 Uiso 1 1 calc R
C61 C 0.0066(4) 0.7785(4) 0.08393(16) 0.0280(11) Uani 1 1 d .
H61 H -0.0180 0.8077 0.0530 0.034 Uiso 1 1 calc R
C62 C 0.2283(4) 0.8012(4) 0.04329(16) 0.0304(11) Uani 1 1 d .
H62 H 0.2263 0.8687 0.0623 0.037 Uiso 1 1 calc R
C63 C -0.0884(4) 0.7038(5) 0.10212(19) 0.0426(14) Uani 1 1 d .
H63A H -0.1028 0.6466 0.0793 0.064 Uiso 1 1 calc R
H63B H -0.1587 0.7455 0.1070 0.064 Uiso 1 1 calc R
H63C H -0.0643 0.6715 0.1317 0.064 Uiso 1 1 calc R
C64 C 0.0237(5) 0.8727(4) 0.11692(17) 0.0417(14) Uani 1 1 d .
H64A H 0.0822 0.9212 0.1042 0.062 Uiso 1 1 calc R
H64B H 0.0487 0.8458 0.1474 0.062 Uiso 1 1 calc R
H64C H -0.0486 0.9119 0.1204 0.062 Uiso 1 1 calc R
C65 C 0.1831(5) 0.8333(4) -0.00471(16) 0.0411(14) Uani 1 1 d .
H65A H 0.2327 0.8891 -0.0181 0.062 Uiso 1 1 calc R
H65B H 0.1050 0.8614 -0.0016 0.062 Uiso 1 1 calc R
H65C H 0.1827 0.7701 -0.0252 0.062 Uiso 1 1 calc R
C66 C 0.3557(4) 0.7674(5) 0.04168(19) 0.0419(14) Uani 1 1 d .
H66A H 0.3640 0.7033 0.0220 0.063 Uiso 1 1 calc R
H66B H 0.3823 0.7511 0.0733 0.063 Uiso 1 1 calc R
H66C H 0.4015 0.8264 0.0287 0.063 Uiso 1 1 calc R
C41 C 0.1212(4) 0.2527(4) 0.21055(16) 0.0286(11) Uani 1 1 d .
H41 H 0.1887 0.2864 0.2263 0.034 Uiso 1 1 calc R

loop_
_atom_site_aniso_label
_atom_site_aniso_U_11
_atom_site_aniso_U_22
_atom_site_aniso_U_33
_atom_site_aniso_U_23
_atom_site_aniso_U_13
_atom_site_aniso_U_12
Ag1 0.02669(18) 0.02775(18) 0.01984(16) 0.00310(14) -0.00331(15) -0.00051(15)
N1 0.024(2) 0.0235(19) 0.022(2) 0.0009(15) -0.0038(18) -0.0006(18)
Ag2 0.02805(19) 0.02884(19) 0.02440(18) -0.00141(15) 0.00745(16) -0.00246(16)
N2 0.033(2) 0.034(2) 0.025(2) 0.0001(17) 0.009(2) 0.004(2)
P11 0.0245(7) 0.0312(7) 0.0252(7) 0.0050(6) -0.0032(5) -0.0054(6)
C11 0.031(3) 0.039(3) 0.031(3) 0.006(2) -0.008(2) -0.004(3)
P12 0.0229(6) 0.0215(6) 0.0251(6) -0.0019(5) 0.0040(5) -0.0024(5)
C12 0.020(2) 0.027(3) 0.024(3) -0.005(2) 0.003(2) 0.004(2)
C21 0.036(3) 0.035(3) 0.037(3) 0.001(2) 0.015(2) 0.014(3)
P21 0.0290(7) 0.0317(7) 0.0300(7) -0.0034(6) 0.0033(6) 0.0016(6)
C16 0.028(3) 0.020(2) 0.022(3) 0.0001(19) 0.005(2) 0.001(2)
C15 0.041(3) 0.028(3) 0.023(3) 0.004(2) -0.002(2) -0.008(2)
C14 0.054(3) 0.033(3) 0.018(2) 0.006(2) -0.004(3) -0.006(3)
C13 0.035(3) 0.027(3) 0.031(3) 0.005(2) -0.010(2) -0.001(2)
P22 0.0230(6) 0.0286(7) 0.0173(6) 0.0009(5) -0.0001(5) 0.0039(5)
C22 0.033(3) 0.036(3) 0.026(3) -0.001(2) -0.009(2) -0.001(2)
C23 0.041(3) 0.028(3) 0.034(3) 0.005(2) 0.016(2) 0.004(2)
C26 0.037(3) 0.033(3) 0.025(3) -0.006(2) 0.002(2) 0.000(3)
C25 0.058(4) 0.034(3) 0.024(3) -0.003(2) 0.007(3) 0.001(3)
C24 0.053(4) 0.034(3) 0.031(3) -0.001(2) 0.021(3) 0.010(3)
C31 0.029(3) 0.035(3) 0.028(3) 0.005(2) -0.002(2) -0.002(2)
C32 0.029(3) 0.033(3) 0.036(3) -0.001(2) 0.002(2) -0.006(2)
C33 0.040(3) 0.047(3) 0.040(3) 0.000(2) 0.005(3) 0.013(3)
C34 0.050(4) 0.034(3) 0.048(4) 0.006(3) 0.009(3) 0.000(3)
C35 0.047(3) 0.053(4) 0.047(3) -0.009(3) 0.007(3) 0.003(3)
C36 0.029(3) 0.058(4) 0.050(4) -0.012(3) 0.000(3) -0.005(3)
C42 0.029(3) 0.037(3) 0.034(3) -0.004(2) 0.003(2) -0.006(2)
C43 0.040(3) 0.052(4) 0.080(5) -0.006(3) -0.025(3) -0.002(3)
C44 0.051(4) 0.056(4) 0.084(5) -0.034(4) -0.024(4) -0.004(3)
C45 0.080(4) 0.036(3) 0.055(4) 0.005(3) 0.005(3) 0.016(3)
C46 0.058(4) 0.026(3) 0.040(3) 0.005(2) 0.011(3) -0.007(3)
C51 0.057(4) 0.040(3) 0.059(4) -0.011(3) -0.014(3) -0.001(3)
C52 0.042(3) 0.041(3) 0.042(3) 0.008(3) 0.002(3) 0.003(3)
C53 0.070(5) 0.074(5) 0.068(4) -0.009(4) -0.021(4) -0.017(4)
C54 0.128(8) 0.062(5) 0.079(6) 0.003(4) -0.013(5) -0.025(5)
C55 0.045(4) 0.089(6) 0.073(5) 0.027(4) 0.006(3) 0.022(4)
C56 0.072(5) 0.074(5) 0.046(4) 0.001(4) -0.022(3) 0.002(4)
C61 0.025(3) 0.040(3) 0.019(2) 0.002(2) 0.002(2) 0.009(2)
C62 0.029(3) 0.035(3) 0.028(3) 0.002(2) 0.006(2) 0.001(2)
C63 0.030(3) 0.055(4) 0.043(3) 0.011(3) 0.005(3) 0.007(3)
C64 0.045(3) 0.046(3) 0.034(3) -0.003(3) 0.006(2) 0.022(3)
C65 0.048(3) 0.049(3) 0.026(3) 0.011(2) 0.008(2) 0.007(3)
C66 0.033(3) 0.056(4) 0.036(3) -0.002(3) 0.014(3) -0.006(3)
C41 0.034(3) 0.026(3) 0.026(3) 0.005(2) 0.000(2) -0.001(2)

loop_
_atom_type_symbol
_atom_type_description
_atom_type_scat_dispersion_real
_atom_type_scat_dispersion_imag
_atom_type_scat_source
C C 0.0033 0.0016 'International Tables Vol C Tables 4.2.6.8 and 6.1.1.4'
H H 0.0000 0.0000 'International Tables Vol C Tables 4.2.6.8 and 6.1.1.4'
N N 0.0061 0.0033 'International Tables Vol C Tables 4.2.6.8 and 6.1.1.4'
P P 0.1023 0.0942 'International Tables Vol C Tables 4.2.6.8 and 6.1.1.4'
Ag Ag -0.8971 1.1015 'International Tables Vol C Tables 4.2.6.8 and 6.1.1.4'

loop_
_geom_angle_atom_site_label_1
_geom_angle_atom_site_label_2
_geom_angle_atom_site_label_3
_geom_angle
N1 Ag1 P22 150.96(11)
N1 Ag1 P11 79.23(10)
P22 Ag1 P11 127.56(4)
N1 Ag1 Ag2 76.82(9)
P22 Ag1 Ag2 94.05(3)
P11 Ag1 Ag2 121.69(3)
C16 N1 C13 106.4(4)
C16 N1 Ag1 128.7(3)
C13 N1 Ag1 120.7(3)
N2 Ag2 P12 151.41(11)
N2 Ag2 P21 78.42(11)
P12 Ag2 P21 129.25(4)
N2 Ag2 Ag1 72.85(10)
P12 Ag2 Ag1 92.96(3)
P21 Ag2 Ag1 122.97(3)
C23 N2 C26 106.5(4)
C23 N2 Ag2 119.7(3)
C26 N2 Ag2 127.5(3)
C11 P11 C31 104.1(2)
C11 P11 C32 103.0(2)
C31 P11 C32 104.3(2)
C11 P11 Ag1 97.86(15)
C31 P11 Ag1 113.75(16)
C32 P11 Ag1 130.10(16)
C13 C11 P11 112.6(3)
C13 C11 H11A 109.1
P11 C11 H11A 109.1
C13 C11 H11B 109.1
P11 C11 H11B 109.1
H11A C11 H11B 107.8
C12 P12 C41 101.6(2)
C12 P12 C42 104.2(2)
C41 P12 C42 107.2(2)
C12 P12 Ag2 112.46(16)
C41 P12 Ag2 112.49(16)
C42 P12 Ag2 117.44(17)
C16 C12 P12 110.5(3)
C16 C12 H12A 109.6
P12 C12 H12A 109.6
C16 C12 H12B 109.6
P12 C12 H12B 109.6
H12A C12 H12B 108.1
C23 C21 P21 109.0(3)
C23 C21 H21A 109.9
P21 C21 H21A 109.9
C23 C21 H21B 109.9
P21 C21 H21B 109.9
H21A C21 H21B 108.3
C21 P21 C52 104.2(3)
C21 P21 C51 102.4(3)
C52 P21 C51 103.8(3)
C21 P21 Ag2 97.29(16)
C52 P21 Ag2 129.65(18)
C51 P21 Ag2 115.3(2)
N1 C16 C15 110.5(4)
N1 C16 C12 119.8(4)
C15 C16 C12 129.7(4)
C16 C15 C14 106.0(5)
C16 C15 H15 127.0
C14 C15 H15 127.0
C13 C14 C15 107.9(5)
C13 C14 H14 126.1
C15 C14 H14 126.1
N1 C13 C14 109.3(4)
N1 C13 C11 120.2(4)
C14 C13 C11 130.5(5)
C61 P22 C62 101.9(2)
C61 P22 C22 105.6(2)
C62 P22 C22 105.0(2)
C61 P22 Ag1 118.27(15)
C62 P22 Ag1 112.37(16)
C22 P22 Ag1 112.43(16)
C26 C22 P22 110.5(3)
C26 C22 H22A 109.6
P22 C22 H22A 109.6
C26 C22 H22B 109.6
P22 C22 H22B 109.6
H22A C22 H22B 108.1
N2 C23 C24 110.8(5)
N2 C23 C21 120.7(4)
C24 C23 C21 128.4(5)
N2 C26 C25 109.1(5)
N2 C26 C22 120.2(4)
C25 C26 C22 130.3(5)
C26 C25 C24 107.8(5)
C26 C25 H25 126.1
C24 C25 H25 126.1
C23 C24 C25 105.8(5)
C23 C24 H24 127.1
C25 C24 H24 127.1
C34 C31 C33 109.8(4)
C34 C31 P11 110.2(3)
C33 C31 P11 110.2(3)
C34 C31 H31 108.9
C33 C31 H31 108.9
P11 C31 H31 108.9
C35 C32 C36 112.1(5)
C35 C32 P11 109.1(4)
C36 C32 P11 114.1(3)
C35 C32 H32 107.1
C36 C32 H32 107.1
P11 C32 H32 107.1
C31 C33 H33A 109.5
C31 C33 H33B 109.5
H33A C33 H33B 109.5
C31 C33 H33C 109.5
H33A C33 H33C 109.5
H33B C33 H33C 109.5
C31 C34 H34A 109.5
C31 C34 H34B 109.5
H34A C34 H34B 109.5
C31 C34 H34C 109.5
H34A C34 H34C 109.5
H34B C34 H34C 109.5
C32 C35 H35A 109.5
C32 C35 H35B 109.5
H35A C35 H35B 109.5
C32 C35 H35C 109.5
H35A C35 H35C 109.5
H35B C35 H35C 109.5
C32 C36 H36A 109.5
C32 C36 H36B 109.5
H36A C36 H36B 109.5
C32 C36 H36C 109.5
H36A C36 H36C 109.5
H36B C36 H36C 109.5
C43 C42 C44 109.5(5)
C43 C42 P12 110.5(4)
C44 C42 P12 111.0(4)
C43 C42 H42 108.6
C44 C42 H42 108.6
P12 C42 H42 108.6
C42 C43 H43A 109.5
C42 C43 H43B 109.5
H43A C43 H43B 109.5
C42 C43 H43C 109.5
H43A C43 H43C 109.5
H43B C43 H43C 109.5
C42 C44 H44A 109.5
C42 C44 H44B 109.5
H44A C44 H44B 109.5
C42 C44 H44C 109.5
H44A C44 H44C 109.5
H44B C44 H44C 109.5
C41 C45 H45A 109.5
C41 C45 H45B 109.5
H45A C45 H45B 109.5
C41 C45 H45C 109.5
H45A C45 H45C 109.5
H45B C45 H45C 109.5
C41 C46 H46A 109.5
C41 C46 H46B 109.5
H46A C46 H46B 109.5
C41 C46 H46C 109.5
H46A C46 H46C 109.5
H46B C46 H46C 109.5
C54 C51 C53 109.9(6)
C54 C51 P21 111.5(5)
C53 C51 P21 109.4(4)
C54 C51 H51 108.7
C53 C51 H51 108.7
P21 C51 H51 108.7
C55 C52 C56 111.3(5)
C55 C52 P21 115.2(4)
C56 C52 P21 108.4(4)
C55 C52 H52 107.2
C56 C52 H52 107.2
P21 C52 H52 107.2
C51 C53 H53A 109.5
C51 C53 H53B 109.5
H53A C53 H53B 109.5
C51 C53 H53C 109.5
H53A C53 H53C 109.5
H53B C53 H53C 109.5
C51 C54 H54A 109.5
C51 C54 H54B 109.5
H54A C54 H54B 109.5
C51 C54 H54C 109.5
H54A C54 H54C 109.5
H54B C54 H54C 109.5
C52 C55 H55A 109.5
C52 C55 H55B 109.5
H55A C55 H55B 109.5
C52 C55 H55C 109.5
H55A C55 H55C 109.5
H55B C55 H55C 109.5
C52 C56 H56A 109.5
C52 C56 H56B 109.5
H56A C56 H56B 109.5
C52 C56 H56C 109.5
H56A C56 H56C 109.5
H56B C56 H56C 109.5
C64 C61 C63 110.4(4)
C64 C61 P22 111.2(3)
C63 C61 P22 110.6(3)
C64 C61 H61 108.2
C63 C61 H61 108.2
P22 C61 H61 108.2
C65 C62 C66 112.1(4)
C65 C62 P22 115.6(4)
C66 C62 P22 111.9(4)
C65 C62 H62 105.4
C66 C62 H62 105.4
P22 C62 H62 105.4
C61 C63 H63A 109.5
C61 C63 H63B 109.5
H63A C63 H63B 109.5
C61 C63 H63C 109.5
H63A C63 H63C 109.5
H63B C63 H63C 109.5
C61 C64 H64A 109.5
C61 C64 H64B 109.5
H64A C64 H64B 109.5
C61 C64 H64C 109.5
H64A C64 H64C 109.5
H64B C64 H64C 109.5
C62 C65 H65A 109.5
C62 C65 H65B 109.5
H65A C65 H65B 109.5
C62 C65 H65C 109.5
H65A C65 H65C 109.5
H65B C65 H65C 109.5
C62 C66 H66A 109.5
C62 C66 H66B 109.5
H66A C66 H66B 109.5
C62 C66 H66C 109.5
H66A C66 H66C 109.5
H66B C66 H66C 109.5
C45 C41 C46 111.1(4)
C45 C41 P12 113.4(4)
C46 C41 P12 114.3(4)
C45 C41 H41 105.7
C46 C41 H41 105.7
P12 C41 H41 105.7

loop_
_geom_bond_atom_site_label_1
_geom_bond_atom_site_label_2
_geom_bond_distance
Ag1 N1 2.193(3)
Ag1 P22 2.3660(12)
Ag1 P11 2.5893(13)
Ag1 Ag2 3.1730(5)
N1 C16 1.364(6)
N1 C13 1.375(6)
Ag2 N2 2.212(4)
Ag2 P12 2.3791(12)
Ag2 P21 2.5895(13)
N2 C23 1.368(6)
N2 C26 1.370(6)
P11 C11 1.822(5)
P11 C31 1.837(5)
P11 C32 1.852(5)
C11 C13 1.501(7)
C11 H11A 0.9900
C11 H11B 0.9900
P12 C12 1.839(4)
P12 C41 1.843(5)
P12 C42 1.848(5)
C12 C16 1.491(6)
C12 H12A 0.9900
C12 H12B 0.9900
C21 C23 1.515(7)
C21 P21 1.829(5)
C21 H21A 0.9900
C21 H21B 0.9900
P21 C52 1.854(5)
P21 C51 1.857(6)
C16 C15 1.383(7)
C15 C14 1.391(7)
C15 H15 0.9500
C14 C13 1.375(7)
C14 H14 0.9500
P22 C61 1.835(5)
P22 C62 1.838(5)
P22 C22 1.856(5)
C22 C26 1.481(7)
C22 H22A 0.9900
C22 H22B 0.9900
C23 C24 1.375(7)
C26 C25 1.383(7)
C25 C24 1.397(8)
C25 H25 0.9500
C24 H24 0.9500
C31 C34 1.525(7)
C31 C33 1.531(7)
C31 H31 1.0000
C32 C35 1.516(7)
C32 C36 1.527(7)
C32 H32 1.0000
C33 H33A 0.9800
C33 H33B 0.9800
C33 H33C 0.9800
C34 H34A 0.9800
C34 H34B 0.9800
C34 H34C 0.9800
C35 H35A 0.9800
C35 H35B 0.9800
C35 H35C 0.9800
C36 H36A 0.9800
C36 H36B 0.9800
C36 H36C 0.9800
C42 C43 1.508(7)
C42 C44 1.519(7)
C42 H42 1.0000
C43 H43A 0.9800
C43 H43B 0.9800
C43 H43C 0.9800
C44 H44A 0.9800
C44 H44B 0.9800
C44 H44C 0.9800
C45 C41 1.513(7)
C45 H45A 0.9800
C45 H45B 0.9800
C45 H45C 0.9800
C46 C41 1.519(7)
C46 H46A 0.9800
C46 H46B 0.9800
C46 H46C 0.9800
C51 C54 1.460(9)
C51 C53 1.518(8)
C51 H51 1.0000
C52 C55 1.493(8)
C52 C56 1.531(8)
C52 H52 1.0000
C53 H53A 0.9800
C53 H53B 0.9800
C53 H53C 0.9800
C54 H54A 0.9800
C54 H54B 0.9800
C54 H54C 0.9800
C55 H55A 0.9800
C55 H55B 0.9800
C55 H55C 0.9800
C56 H56A 0.9800
C56 H56B 0.9800
C56 H56C 0.9800
C61 C64 1.517(7)
C61 C63 1.538(7)
C61 H61 1.0000
C62 C65 1.527(6)
C62 C66 1.546(7)
C62 H62 1.0000
C63 H63A 0.9800
C63 H63B 0.9800
C63 H63C 0.9800
C64 H64A 0.9800
C64 H64B 0.9800
C64 H64C 0.9800
C65 H65A 0.9800
C65 H65B 0.9800
C65 H65C 0.9800
C66 H66A 0.9800
C66 H66B 0.9800
C66 H66C 0.9800
C41 H41 1.0000
